data_2018436
loop_
_publ_author_name
'Blanco, Maria C.'
'Palma, Alirio'
'Cobo, Justo'
'Glidewell, Christopher'

_publ_section_title
;
 Nine closely related tetrahydro-1,4-epoxy-1-benzazepines carrying pendant
 heterocyclic substituents: hydrogen-bonded supramolecular assembly in
 zero, one and two dimensions
;
_journal_coeditor_code SK3430
_journal_issue 3
_journal_name_full 'Acta Crystallographica Section C'
_journal_page_first o131
_journal_page_last o140
_journal_paper_doi 10.1107/S010827011200707X
_journal_volume 68
_journal_year 2012
_chemical_formula_iupac 'C15 H11 F3 N2 O5'
_chemical_formula_moiety 'C15 H11 F3 N2 O5'
_chemical_formula_sum 'C15 H11 F3 N2 O5'
_chemical_formula_weight 356.26
_chemical_name_systematic
;
2-<i>exo</i>-(5-nitrofuran-2-yl)-7-trifluoromethoxy-2,3,4,5-tetrahydro-1,4-
epoxy-1<i>H</i>-1-benzazepine
;
_space_group_IT_number 14
_symmetry_cell_setting monoclinic
_symmetry_space_group_name_Hall '-P 2ybc'
_symmetry_space_group_name_H-M 'P 1 21/c 1'
_atom_sites_solution_hydrogens geom
_atom_sites_solution_primary direct
_atom_sites_solution_secondary difmap
_cell_angle_alpha 90.00
_cell_angle_beta 103.091(15)
_cell_angle_gamma 90.00
_cell_formula_units_Z 4
_cell_length_a 20.4120(15)
_cell_length_b 7.3690(18)
_cell_length_c 10.035(3)
_cell_measurement_reflns_used 3380
_cell_measurement_temperature 120(2)
_cell_measurement_theta_max 27.50
_cell_measurement_theta_min 2.95
_cell_volume 1470.2(6)
_computing_cell_refinement 'DIRAX/LSQ (Duisenberg <i>et al.</i>, 2000)'
_computing_data_collection 'COLLECT (Nonius, 1999)'
_computing_data_reduction 'EVALCCD (Duisenberg <i>et al.</i>, 2003)'
_computing_molecular_graphics 'PLATON (Spek, 2009)'
_computing_publication_material
;
SHELXL97 (Sheldrick, 2008) and PLATON (Spek, 2009)
;
_computing_structure_refinement 'SHELXL97 (Sheldrick, 2008)'
_computing_structure_solution 'SIR2004 (Burla <i>et al.</i>, 2005)'
_diffrn_ambient_temperature 120(2)
_diffrn_detector_area_resol_mean 9.091
_diffrn_measured_fraction_theta_full 0.999
_diffrn_measured_fraction_theta_max 0.999
_diffrn_measurement_device_type 'Bruker Nonius KappaCCD area-detector'
_diffrn_measurement_method '\f and \w'
_diffrn_radiation_monochromator graphite
_diffrn_radiation_source 'Bruker Nonius FR591 rotating anode'
_diffrn_radiation_type 'Mo K\a'
_diffrn_radiation_wavelength 0.71073
_diffrn_reflns_av_R_equivalents 0.0813
_diffrn_reflns_av_sigmaI/netI 0.0603
_diffrn_reflns_limit_h_max 24
_diffrn_reflns_limit_h_min -24
_diffrn_reflns_limit_k_max 8
_diffrn_reflns_limit_k_min -8
_diffrn_reflns_limit_l_max 12
_diffrn_reflns_limit_l_min -12
_diffrn_reflns_number 18612
_diffrn_reflns_theta_full 25.54
_diffrn_reflns_theta_max 25.54
_diffrn_reflns_theta_min 2.95
_diffrn_standards_decay_% 0
_diffrn_standards_interval_count 0
_diffrn_standards_interval_time 0
_diffrn_standards_number 0
_exptl_absorpt_coefficient_mu 0.146
_exptl_absorpt_correction_T_max 0.980
_exptl_absorpt_correction_T_min 0.963
_exptl_absorpt_correction_type multi-scan
_exptl_absorpt_process_details '(SADABS; Sheldrick, 2003)'
_exptl_crystal_colour 'pale yellow'
_exptl_crystal_density_diffrn 1.610
_exptl_crystal_density_method 'not measured'
_exptl_crystal_description block
_exptl_crystal_F_000 728
_exptl_crystal_size_max 0.26
_exptl_crystal_size_mid 0.25
_exptl_crystal_size_min 0.14
_refine_diff_density_max 0.308
_refine_diff_density_min -0.321
_refine_ls_extinction_method none
_refine_ls_goodness_of_fit_ref 1.073
_refine_ls_hydrogen_treatment constr
_refine_ls_matrix_type full
_refine_ls_number_parameters 226
_refine_ls_number_reflns 2743
_refine_ls_number_restraints 0
_refine_ls_restrained_S_all 1.073
_refine_ls_R_factor_all 0.1163
_refine_ls_R_factor_gt 0.0619
_refine_ls_shift/su_max 0.001
_refine_ls_shift/su_mean 0.000
_refine_ls_structure_factor_coef Fsqd
_refine_ls_weighting_details 'w = 1/[\s^2^(Fo^2^)+(0.0863P)^2^+1.0699P] where P=(Fo^2^+2Fc^2^)/3'
_refine_ls_weighting_scheme calc
_refine_ls_wR_factor_gt 0.1479
_refine_ls_wR_factor_ref 0.1827
_reflns_number_gt 1634
_reflns_number_total 2743
_reflns_threshold_expression I>2\s(I)
_cod_data_source_file sk3430.cif
_cod_data_source_block IX
_cod_original_sg_symbol_H-M 'P 21/c'
_cod_database_code 2018436
_cod_database_fobs_code 2018436

loop_
_symmetry_equiv_pos_as_xyz
'x, y, z'
'-x, y+1/2, -z+1/2'
'-x, -y, -z'
'x, -y-1/2, z-1/2'

loop_
_atom_site_type_symbol
_atom_site_label
_atom_site_fract_x
_atom_site_fract_y
_atom_site_fract_z
_atom_site_U_iso_or_equiv
_atom_site_adp_type
_atom_site_calc_flag
_atom_site_refinement_flags
_atom_site_occupancy
_atom_site_symmetry_multiplicity
F F1 0.01000(12) 0.1560(3) 0.7817(2) 0.0611(7) Uani d . 1 1
F F2 0.07503(12) 0.0187(3) 0.6750(3) 0.0639(8) Uani d . 1 1
F F3 0.00887(12) 0.2265(4) 0.5746(3) 0.0690(8) Uani d . 1 1
O O14 0.24772(12) 0.6455(3) 0.3307(2) 0.0353(6) Uani d . 1 1
O O21 0.44541(11) 0.7397(3) 0.5260(2) 0.0336(6) Uani d . 1 1
O O51 0.59492(13) 0.8004(3) 0.4230(3) 0.0439(7) Uani d . 1 1
O O52 0.56407(12) 0.8959(3) 0.6051(3) 0.0416(7) Uani d . 1 1
O O71 0.09501(12) 0.3048(3) 0.7434(2) 0.0377(6) Uani d . 1 1
N N1 0.27937(14) 0.5196(4) 0.4377(3) 0.0326(7) Uani d . 1 1
N N25 0.55395(15) 0.8132(4) 0.4958(3) 0.0356(8) Uani d . 1 1
C C2 0.33194(17) 0.6361(5) 0.5242(3) 0.0325(8) Uani d . 1 1
H H2 0.3451 0.5875 0.6196 0.039 Uiso calc R 1 1
C C3 0.29723(17) 0.8236(5) 0.5223(4) 0.0327(8) Uani d . 1 1
H H3A 0.2850 0.8483 0.6105 0.039 Uiso calc R 1 1
H H3B 0.3268 0.9222 0.5033 0.039 Uiso calc R 1 1
C C4 0.23388(18) 0.8055(5) 0.4051(4) 0.0345(9) Uani d . 1 1
H H4 0.2281 0.9151 0.3449 0.041 Uiso calc R 1 1
C C5 0.16989(17) 0.7652(5) 0.4518(4) 0.0349(9) Uani d . 1 1
H H5A 0.1310 0.7665 0.3722 0.042 Uiso calc R 1 1
H H5B 0.1625 0.8596 0.5171 0.042 Uiso calc R 1 1
C C5a 0.17550(17) 0.5794(5) 0.5206(3) 0.0308(8) Uani d . 1 1
C C6 0.12920(17) 0.5190(5) 0.5933(3) 0.0313(8) Uani d . 1 1
H H6 0.0908 0.5901 0.5968 0.038 Uiso calc R 1 1
C C7 0.13973(17) 0.3538(5) 0.6606(3) 0.0334(8) Uani d . 1 1
C C8 0.19444(18) 0.2448(5) 0.6571(4) 0.0358(9) Uani d . 1 1
H H8 0.2010 0.1331 0.7055 0.043 Uiso calc R 1 1
C C9 0.23916(17) 0.3016(5) 0.5820(4) 0.0341(9) Uani d . 1 1
H H9 0.2765 0.2274 0.5766 0.041 Uiso calc R 1 1
C C9a 0.22985(17) 0.4677(5) 0.5137(3) 0.0312(8) Uani d . 1 1
C C22 0.39078(17) 0.6375(5) 0.4589(3) 0.0324(8) Uani d . 1 1
C C23 0.40413(17) 0.5620(5) 0.3450(4) 0.0341(9) Uani d . 1 1
H H23 0.3748 0.4858 0.2820 0.041 Uiso calc R 1 1
C C24 0.46951(17) 0.6165(5) 0.3362(4) 0.0347(9) Uani d . 1 1
H H24 0.4927 0.5860 0.2673 0.042 Uiso calc R 1 1
C C25 0.49149(17) 0.7212(5) 0.4473(4) 0.0323(8) Uani d . 1 1
C C71 0.04820(19) 0.1791(6) 0.6939(4) 0.0414(10) Uani d . 1 1

loop_
_atom_site_aniso_label
_atom_site_aniso_U_11
_atom_site_aniso_U_22
_atom_site_aniso_U_33
_atom_site_aniso_U_12
_atom_site_aniso_U_13
_atom_site_aniso_U_23
N1 0.0381(16) 0.0219(17) 0.0384(16) -0.0004(13) 0.0101(14) 0.0005(14)
C2 0.040(2) 0.023(2) 0.0355(19) -0.0009(16) 0.0104(16) -0.0024(16)
C3 0.0363(19) 0.023(2) 0.043(2) -0.0019(15) 0.0164(16) -0.0064(16)
C4 0.044(2) 0.019(2) 0.041(2) 0.0012(16) 0.0127(17) -0.0002(16)
C5 0.038(2) 0.023(2) 0.043(2) 0.0021(15) 0.0065(17) -0.0008(16)
C5a 0.0381(19) 0.020(2) 0.0328(19) -0.0003(15) 0.0050(16) -0.0033(15)
C6 0.0323(18) 0.025(2) 0.0359(19) 0.0025(15) 0.0072(16) -0.0003(16)
C7 0.0366(19) 0.029(2) 0.0374(19) -0.0047(16) 0.0134(16) -0.0017(16)
C8 0.042(2) 0.020(2) 0.046(2) -0.0010(16) 0.0100(18) 0.0036(16)
C9 0.0337(19) 0.021(2) 0.048(2) -0.0006(16) 0.0102(17) 0.0006(17)
C9a 0.0338(19) 0.024(2) 0.038(2) -0.0030(15) 0.0123(16) -0.0020(16)
O14 0.0436(14) 0.0282(14) 0.0350(13) 0.0004(11) 0.0109(11) 0.0015(11)
O71 0.0417(14) 0.0325(16) 0.0417(14) -0.0073(12) 0.0154(12) -0.0029(12)
C71 0.037(2) 0.039(3) 0.051(2) -0.0023(18) 0.014(2) 0.0023(19)
F1 0.0588(15) 0.0574(17) 0.0775(17) -0.0142(12) 0.0373(14) 0.0040(13)
F2 0.0583(15) 0.0304(15) 0.111(2) -0.0096(12) 0.0353(15) -0.0079(13)
F3 0.0505(15) 0.080(2) 0.0691(17) -0.0183(13) -0.0029(13) 0.0198(15)
O21 0.0356(14) 0.0246(14) 0.0420(14) -0.0027(11) 0.0119(12) -0.0017(11)
C22 0.0335(19) 0.022(2) 0.040(2) 0.0015(15) 0.0054(16) 0.0046(16)
C23 0.038(2) 0.028(2) 0.038(2) 0.0045(16) 0.0110(17) 0.0038(16)
C24 0.039(2) 0.029(2) 0.039(2) 0.0055(17) 0.0154(17) 0.0045(17)
C25 0.0326(19) 0.024(2) 0.043(2) 0.0018(16) 0.0144(17) 0.0054(17)
N25 0.0407(18) 0.0216(18) 0.0469(19) 0.0005(14) 0.0150(16) 0.0052(15)
O51 0.0439(15) 0.0365(16) 0.0590(17) 0.0006(12) 0.0277(14) 0.0052(13)
O52 0.0485(16) 0.0276(15) 0.0506(16) -0.0044(12) 0.0153(13) -0.0031(13)

loop_
_atom_type_symbol
_atom_type_description
_atom_type_scat_dispersion_real
_atom_type_scat_dispersion_imag
_atom_type_scat_source
C C 0.0033 0.0016 'International Tables Vol C Tables 4.2.6.8 and 6.1.1.4'
H H 0.0000 0.0000 'International Tables Vol C Tables 4.2.6.8 and 6.1.1.4'
F F 0.0171 0.0103 'International Tables Vol C Tables 4.2.6.8 and 6.1.1.4'
N N 0.0061 0.0033 'International Tables Vol C Tables 4.2.6.8 and 6.1.1.4'
O O 0.0106 0.0060 'International Tables Vol C Tables 4.2.6.8 and 6.1.1.4'

loop_
_geom_angle_atom_site_label_1
_geom_angle_atom_site_label_2
_geom_angle_atom_site_label_3
_geom_angle
C9a N1 O14 108.1(2)
C9a N1 C2 110.0(2)
O14 N1 C2 101.7(2)
N1 C2 C22 107.1(3)
N1 C2 C3 103.9(3)
C22 C2 C3 113.5(3)
N1 C2 H2 110.7
C22 C2 H2 110.7
C3 C2 H2 110.7
C4 C3 C2 103.5(3)
C4 C3 H3A 111.1
C2 C3 H3A 111.1
C4 C3 H3B 111.1
C2 C3 H3B 111.1
H3A C3 H3B 109.0
O14 C4 C5 106.3(3)
O14 C4 C3 103.5(3)
C5 C4 C3 114.5(3)
O14 C4 H4 110.7
C5 C4 H4 110.7
C3 C4 H4 110.7
C4 C5 C5a 109.5(3)
C4 C5 H5A 109.8
C5a C5 H5A 109.8
C4 C5 H5B 109.8
C5a C5 H5B 109.8
H5A C5 H5B 108.2
C6 C5a C9a 118.6(3)
C6 C5a C5 122.3(3)
C9a C5a C5 119.1(3)
C7 C6 C5a 119.2(3)
C7 C6 H6 120.4
C5a C6 H6 120.4
C8 C7 C6 122.4(3)
C8 C7 O71 120.0(3)
C6 C7 O71 117.5(3)
C9 C8 C7 118.6(3)
C9 C8 H8 120.7
C7 C8 H8 120.7
C8 C9 C9a 120.2(3)
C8 C9 H9 119.9
C9a C9 H9 119.9
C9 C9a C5a 121.0(3)
C9 C9a N1 117.2(3)
C5a C9a N1 121.8(3)
N1 O14 C4 104.1(2)
C71 O71 C7 117.3(3)
F1 C71 F3 108.0(3)
F1 C71 F2 107.8(3)
F3 C71 F2 106.7(3)
F1 C71 O71 108.8(3)
F3 C71 O71 112.7(3)
F2 C71 O71 112.5(3)
C25 O21 C22 104.4(3)
C23 C22 O21 109.9(3)
C23 C22 C2 134.7(3)
O21 C22 C2 115.4(3)
C22 C23 C24 108.0(3)
C22 C23 H23 126.0
C24 C23 H23 126.0
C25 C24 C23 104.7(3)
C25 C24 H24 127.7
C23 C24 H24 127.7
C24 C25 O21 113.1(3)
C24 C25 N25 131.2(3)
O21 C25 N25 115.7(3)
O52 N25 O51 124.5(3)
O52 N25 C25 119.7(3)
O51 N25 C25 115.8(3)

loop_
_geom_bond_atom_site_label_1
_geom_bond_atom_site_label_2
_geom_bond_distance
N1 C9a 1.449(4)
N1 O14 1.455(4)
N1 C2 1.490(4)
C2 C22 1.493(5)
C2 C3 1.551(5)
C2 H2 1.0000
C3 C4 1.544(5)
C3 H3A 0.9900
C3 H3B 0.9900
C4 O14 1.457(4)
C4 C5 1.514(5)
C4 H4 1.0000
C5 C5a 1.526(5)
C5 H5A 0.9900
C5 H5B 0.9900
C5a C6 1.392(5)
C5a C9a 1.396(5)
C6 C7 1.385(5)
C6 H6 0.9500
C7 C8 1.383(5)
C7 O71 1.414(4)
C8 C9 1.374(5)
C8 H8 0.9500
C9 C9a 1.395(5)
C9 H9 0.9500
O71 C71 1.342(4)
C71 F1 1.313(4)
C71 F3 1.329(4)
C71 F2 1.334(4)
O21 C25 1.365(4)
O21 C22 1.387(4)
C22 C23 1.353(5)
C23 C24 1.415(5)
C23 H23 0.9500
C24 C25 1.346(5)
C24 H24 0.9500
C25 N25 1.429(5)
N25 O52 1.231(4)
N25 O51 1.232(4)

loop_
_geom_hbond_atom_site_label_D
_geom_hbond_atom_site_label_H
_geom_hbond_atom_site_label_A
_geom_hbond_site_symmetry_A
_geom_hbond_distance_DH
_geom_hbond_distance_HA
_geom_hbond_distance_DA
_geom_hbond_angle_DHA
_geom_hbond_publ_flag
C3 H3A O14 4_576 0.99 2.50 3.474(4) 170 no
C3 H3B O51 3_676 0.99 2.60 3.504(5) 152 no
C8 H8 O14 4_566 0.95 2.48 3.411(4) 166 no
C24 H24 O52 4_575 0.95 2.42 3.338(5) 162 no
C4 H4 Cg1 4_566 1.00 2.84 3.749(4) 152 no

loop_
_geom_torsion_atom_site_label_1
_geom_torsion_atom_site_label_2
_geom_torsion_atom_site_label_3
_geom_torsion_atom_site_label_4
_geom_torsion
C9a N1 C2 C22 163.0(3)
O14 N1 C2 C22 -82.6(3)
C9a N1 C2 C3 -76.6(3)
O14 N1 C2 C3 37.8(3)
N1 C2 C3 C4 -13.5(3)
C22 C2 C3 C4 102.4(3)
C2 C3 C4 O14 -15.6(3)
C2 C3 C4 C5 99.7(3)
O14 C4 C5 C5a 49.2(4)
C3 C4 C5 C5a -64.5(4)
C4 C5 C5a C6 169.2(3)
C4 C5 C5a C9a -9.1(4)
C9a C5a C6 C7 2.4(5)
C5 C5a C6 C7 -175.9(3)
C5a C6 C7 C8 -0.8(5)
C5a C6 C7 O71 174.4(3)
C6 C7 C8 C9 -1.2(5)
O71 C7 C8 C9 -176.2(3)
C7 C8 C9 C9a 1.4(5)
C8 C9 C9a C5a 0.3(5)
C8 C9 C9a N1 179.4(3)
C6 C5a C9a C9 -2.2(5)
C5 C5a C9a C9 176.1(3)
C6 C5a C9a N1 178.7(3)
C5 C5a C9a N1 -2.9(5)
O14 N1 C9a C9 155.4(3)
C2 N1 C9a C9 -94.3(4)
O14 N1 C9a C5a -25.6(4)
C2 N1 C9a C5a 84.7(4)
C9a N1 O14 C4 66.3(3)
C2 N1 O14 C4 -49.5(3)
C5 C4 O14 N1 -80.6(3)
C3 C4 O14 N1 40.3(3)
C8 C7 O71 C71 -80.4(4)
C6 C7 O71 C71 104.3(4)
C7 O71 C71 F1 -177.7(3)
C7 O71 C71 F3 -57.9(4)
C7 O71 C71 F2 62.9(4)
C25 O21 C22 C23 -0.1(4)
C25 O21 C22 C2 -179.5(3)
N1 C2 C22 C23 1.1(5)
C3 C2 C22 C23 -112.9(4)
N1 C2 C22 O21 -179.8(3)
C3 C2 C22 O21 66.2(4)
O21 C22 C23 C24 -0.2(4)
C2 C22 C23 C24 178.9(4)
C22 C23 C24 C25 0.5(4)
C23 C24 C25 O21 -0.6(4)
C23 C24 C25 N25 179.0(3)
C22 O21 C25 C24 0.4(4)
C22 O21 C25 N25 -179.2(3)
C24 C25 N25 O52 -176.7(4)
O21 C25 N25 O52 2.8(5)
C24 C25 N25 O51 2.2(5)
O21 C25 N25 O51 -178.2(3)
